data_2001923
loop_
_publ_author_name
'Retoux, R.'
'Guillot, C.'
'Maignan, C.'

_publ_section_title
;
 Structure determination of
 (1<i>S</i>;S~<i>s~</i>)-3-methoxy-1-phenyl-2-(<i>p</i>-tolylsulfinyl)-2-propen-1-ol
 (C~17~H~18~O~3~S)
;
_journal_issue 3
_journal_name_full 'Acta Crystallographica Section C'
_journal_page_first 629
_journal_page_last 630
_journal_paper_doi 10.1107/S0108270192011235
_journal_volume 49
_journal_year 1993
_chemical_formula_sum 'C17 H18 O3 S'
_chemical_formula_weight 302.39
_chemical_melting_point 396
_chemical_name_common
;
(1S ; S~s~)-1-hydroxy-3-methoxy-1- phenyl-2-p-tolylsulfinylpropene
;
_chemical_name_systematic
;
(1S ; S~s~)-1-hydroxy-3-methoxy-1- phenyl-2-p-tolylsulfinylpropene
;
_space_group_IT_number 19
_symmetry_cell_setting orthorhombic
_symmetry_space_group_name_Hall 'P 2ac 2ab'
_symmetry_space_group_name_H-M 'P 21 21 21'
_cell_angle_alpha 90.0
_cell_angle_beta 90.0
_cell_angle_gamma 90.0
_cell_formula_units_Z 4
_cell_length_a 7.0123(5)
_cell_length_b 7.5297(9)
_cell_length_c 29.094(2)
_cell_measurement_reflns_used 32
_cell_measurement_temperature 293
_cell_measurement_theta_max 15.5
_cell_measurement_theta_min 14
_cell_volume 1536.0(10)
_computing_cell_refinement 'DIF4 (Stoe & Co., 1987)'
_computing_data_collection 'DIF4 (Stoe & Co., 1987)'
_computing_data_reduction 'REDU4 (Stoe & Co., 1985)'
_computing_molecular_graphics 'ORTEP (Johnson, 1965)'
_computing_structure_refinement 'SHELX76 (Sheldrick, 1976)'
_computing_structure_solution 'Shelxs86 (Sheldrick, 1985) option PATT'
_diffrn_ambient_temperature 293
_diffrn_measurement_device ' Stoe Siemens AED2'
_diffrn_measurement_method \w/2\q
_diffrn_radiation_monochromator graphite
_diffrn_radiation_source 'Fine focus Siemens Mo X-ray tube'
_diffrn_radiation_type 'Mo K\a'
_diffrn_radiation_wavelength 0.71069
_diffrn_reflns_av_R_equivalents 0.0
_diffrn_reflns_limit_h_max 9
_diffrn_reflns_limit_h_min -9
_diffrn_reflns_limit_k_max 9
_diffrn_reflns_limit_k_min -9
_diffrn_reflns_limit_l_max 37
_diffrn_reflns_limit_l_min -37
_diffrn_reflns_number 4208
_diffrn_reflns_theta_max 27.5
_diffrn_reflns_theta_min 2
_diffrn_standards_decay_% 5
_diffrn_standards_interval_time 60
_diffrn_standards_number 3
_exptl_absorpt_coefficient_mu 0.216
_exptl_absorpt_correction_T_max 0.078
_exptl_absorpt_correction_T_min 0.021
_exptl_absorpt_correction_type none
_exptl_crystal_colour colorless
_exptl_crystal_density_diffrn 1.31
_exptl_crystal_description plate
_exptl_crystal_F_000 640
_exptl_crystal_size_max 0.361
_exptl_crystal_size_mid 0.228
_exptl_crystal_size_min 0.095
_refine_diff_density_max 0.161
_refine_diff_density_min -0.179
_refine_ls_extinction_method none
_refine_ls_hydrogen_treatment 'All H-atom parameters refined'
_refine_ls_matrix_type full
_refine_ls_number_constraints 0
_refine_ls_number_parameters 234
_refine_ls_number_reflns 1210
_refine_ls_number_restraints 0
_refine_ls_R_factor_obs 0.028
_refine_ls_shift/esd_max 0.002
_refine_ls_structure_factor_coef F
_refine_ls_weighting_scheme ' \s2.193/( \s^2^(F) + 0.0002 F^2^ ) '
_refine_ls_wR_factor_obs 0.029
_reflns_number_observed 1210
_reflns_number_total 2206
_reflns_observed_criterion refl_observed_if_I_>_3.0_sigma(I)
_cod_data_source_file pa1027.cif
_cod_data_source_block po4
_cod_depositor_comments
;
The following automatic conversions were performed:
'_refine_ls_matrix_type' value 'Full' changed to 'full' according to
'/home/saulius/struct/CIF-dictionaries/cif_core.dic' dictionary named
'cif_core.dic' version 2.4.1 from 2010-06-29.

Automatic conversion script
Id: cif_fix_enum 1527 2010-12-29 10:47:43Z saulius 
;
_cod_original_sg_symbol_H-M ' P 21 21 21 '
_cod_original_formula_sum ' C17 H18 O3 S '
_cod_database_code 2001923

loop_
_symmetry_equiv_pos_as_xyz
+x,+y,+z
1/2-x,-y,1/2+z
1/2+x,1/2-y,-z
-x,1/2+y,1/2-z

loop_
_atom_site_aniso_label
_atom_site_aniso_U_11
_atom_site_aniso_U_22
_atom_site_aniso_U_33
_atom_site_aniso_U_12
_atom_site_aniso_U_13
_atom_site_aniso_U_23
_atom_site_aniso_type_symbol
S1 0.0347(4) 0.0421(4) 0.0572(5) -0.0033(4) 0.0086(5) 0.0012(5) S
O1 0.0330(10) 0.064(2) 0.079(2) -0.0100(10) 0.0100(10) -0.012(2) O
O2 0.0380(10) 0.052(2) 0.0500(10) -0.0010(10) 0.0000(10) 0.0120(10) O
O3 0.0420(10) 0.075(2) 0.0410(10) -0.0040(10) -0.0020(10) -0.006(2) O
C1 0.032(2) 0.047(2) 0.040(2) -0.001(2) 0.009(2) 0.002(2) O
C2 0.040(2) 0.055(2) 0.042(2) 0.007(2) -0.003(2) -0.002(2) C
C3 0.046(2) 0.051(2) 0.045(2) 0.009(2) -0.001(2) 0.003(2) C
C4 0.039(2) 0.057(2) 0.042(2) -0.006(2) 0.003(2) -0.007(2) C
C5 0.047(2) 0.078(3) 0.036(2) 0.003(2) -0.008(2) 0.002(2) C
C6 0.040(2) 0.061(3) 0.050(3) 0.011(2) 0.000(2) 0.008(2) C
C7 0.066(3) 0.080(4) 0.061(3) 0.000(3) 0.002(3) -0.026(3) C
C8 0.032(2) 0.034(2) 0.046(2) 0.000(2) 0.005(2) -0.004(2) C
C9 0.030(2) 0.040(2) 0.038(2) 0.004(2) 0.003(2) -0.005(2) C
C10 0.030(2) 0.036(2) 0.036(2) -0.002(2) -0.004(2) -0.001(2) C
C11 0.033(2) 0.048(2) 0.039(2) 0.001(2) 0.004(2) 0.002(2) C
C12 0.045(2) 0.065(3) 0.047(2) -0.008(2) 0.004(2) 0.016(2) C
C13 0.052(3) 0.047(2) 0.072(3) -0.012(2) -0.011(2) 0.013(2) C
C14 0.057(3) 0.042(2) 0.061(3) -0.003(2) -0.004(2) -0.009(2) C
C15 0.045(2) 0.043(2) 0.046(2) -0.005(2) 0.005(2) -0.004(2) C
C16 0.038(2) 0.046(2) 0.049(2) -0.003(2) 0.002(2) -0.008(2) C
C17 0.066(3) 0.071(3) 0.053(3) -0.008(3) -0.020(3) -0.002(3) C

loop_
_atom_site_label
_atom_site_fract_x
_atom_site_fract_y
_atom_site_fract_z
_atom_site_U_iso_or_equiv
_atom_site_thermal_displace_type
_atom_site_calc_flag
_atom_site_calc_attached_atom
_atom_site_refinement_flags
_atom_site_disorder_group
_atom_site_type_symbol
S1 0.06060(10) 0.97470(10) 0.10360(10) 0.0446(5) Uani d ? ? ? S
O1 0.2625(3) 1.0043(4) 0.11950(10) 0.059(2) Uani d ? ? ? O
O2 -0.3423(4) 0.9542(3) 0.10680(10) 0.0470(10) Uani d ? ? ? O
O3 -0.0605(4) 0.8572(4) 0.23250(10) 0.052(2) Uani d ? ? ? O
C1 0.0638(5) 0.7695(4) 0.07230(10) 0.040(2) Uani d ? ? ? C
C2 0.1624(5) 0.6231(5) 0.08900(10) 0.046(2) Uani d ? ? ? C
C3 0.1690(5) 0.4697(6) 0.06310(10) 0.047(2) Uani d ? ? ? C
C4 0.0792(5) 0.4613(6) 0.02020(10) 0.046(2) Uani d ? ? ? C
C5 -0.0170(6) 0.6087(7) 0.00530(10) 0.053(2) Uani d ? ? ? C
C6 -0.0255(6) 0.7626(6) 0.03030(10) 0.050(2) Uani d ? ? ? C
C7 0.0943(9) 0.2954(8) -0.0089(2) 0.069(3) Uani d ? ? ? C
C8 -0.0694(5) 0.9065(4) 0.15380(10) 0.037(2) Uani d ? ? ? C
C9 -0.2866(5) 0.8912(5) 0.15050(10) 0.036(2) Uani d ? ? ? C
C10 -0.3618(5) 0.7053(4) 0.15970(10) 0.034(2) Uani d ? ? ? C
C11 -0.4812(5) 0.6749(5) 0.19670(10) 0.040(2) Uani d ? ? ? C
C12 -0.5620(6) 0.5106(5) 0.20420(10) 0.052(2) Uani d ? ? ? C
C13 -0.5226(6) 0.3713(6) 0.1745(2) 0.057(3) Uani d ? ? ? C
C14 -0.4025(6) 0.4003(6) 0.13740(10) 0.053(2) Uani d ? ? ? C
C15 -0.3238(5) 0.5653(5) 0.13030(10) 0.045(2) Uani d ? ? ? C
C16 0.0287(5) 0.8948(5) 0.19250(10) 0.044(2) Uani d ? ? ? C
C17 0.0577(9) 0.8626(8) 0.2727(2) 0.063(3) Uani d ? ? ? C
H1 0.231(5) 0.628(5) 0.1180(10) 0.050(10) Uiso d ? ? ? H
H2 0.230(5) 0.364(5) 0.0760(10) 0.040(10) Uiso d ? ? ? H
H3 -0.072(5) 0.608(5) -0.0220(10) 0.050(10) Uiso d ? ? ? H
H4 -0.083(6) 0.869(6) 0.0190(10) 0.060(10) Uiso d ? ? ? H
H5 -0.012(7) 0.296(7) -0.033(2) 0.080(10) Uiso d ? ? ? H
H6 0.197(7) 0.303(7) -0.025(2) 0.08(2) Uiso d ? ? ? H
H7 0.093(8) 0.187(8) 0.008(2) 0.10(2) Uiso d ? ? ? H
H8 -0.340(4) 0.978(4) 0.1730(10) 0.030(10) Uiso d ? ? ? H
H9 0.504(5) 0.771(5) 0.2190(10) 0.030(10) Uiso d ? ? ? H
H10 -0.640(5) 0.494(5) 0.2300(10) 0.060(10) Uiso d ? ? ? H
H11 -0.584(5) 0.247(5) 0.1770(10) 0.060(10) Uiso d ? ? ? H
H12 -0.375(5) 0.310(5) 0.1190(10) 0.050(10) Uiso d ? ? ? H
H13 -0.244(6) 0.585(6) 0.1010(10) 0.070(10) Uiso d ? ? ? H
H14 0.171(6) 0.920(6) 0.1920(10) 0.060(10) Uiso d ? ? ? H
H15 -0.014(7) 0.812(7) 0.298(2) 0.09(2) Uiso d ? ? ? H
H16 0.166(9) 0.767(9) 0.269(2) 0.13(2) Uiso d ? ? ? H
H17 0.104(6) 0.963(6) 0.2750(10) 0.060(10) Uiso d ? ? ? H
H18 -0.474(9) 0.952(9) 0.103(2) 0.16(3) Uiso d ? ? ? H

loop_
_atom_type_symbol
_atom_type_description
_atom_type_scat_dispersion_real
_atom_type_scat_dispersion_imag
_atom_type_scat_source
S S 0.110 0.124 International_Tables_Vol_IV_Table_2.2B
O O 0.008 0.006 International_Tables_Vol_IV_2.2B
C C 0.002 0.002 Acta_Cryst._A24_(1968)
H H 0.0 0.0 Acta_Cryst._A24_(1968)

loop_
_geom_angle_atom_site_label_1
_geom_angle_atom_site_label_2
_geom_angle_atom_site_label_3
_geom_angle_site_symmetry_1
_geom_angle_site_symmetry_2
_geom_angle_site_symmetry_3
_geom_angle
_geom_angle_publ_flag
O1 S1 C1 . . . 105.8(2) yes
S1 C1 C6 . . . 118.6(3) yes
S1 C1 C2 . . . 120.8(2) yes
C1 C2 C3 . . . 119.3(3) yes
C2 C3 C4 . . . 120.7(4) yes
C4 C5 C6 . . . 122.6(3) yes
C5 C6 C1 . . . 119.0(4) yes
C6 C1 C2 . . . 120.5(3) yes
C3 C4 C7 . . . 120.5(4) yes
C7 C4 C5 . . . 121.7(3) yes
C5 C4 C3 . . . 117.9(4) yes
O1 S1 C8 . . . 105.0(2) yes
S1 C8 C16 . . . 116.6(3) yes
S1 C8 C9 . . . 118.4(2) yes
C9 C8 C16 . . . 124.5(3) yes
C8 C16 O3 . . . 120.4(3) yes
C16 O3 C17 . . . 115.4(3) yes
C8 C9 O2 . . . 107.8(3) yes
O2 C9 C10 . . . 111.8(3) yes
C8 C9 C10 . . . 113.8(3) yes
C9 C10 C15 . . . 121.8(3) yes
C9 C10 C11 . . . 120.0(3) yes
C10 C11 C12 . . . 121.4(3) yes
C11 C12 C13 . . . 119.9(3) yes
C12 C13 C14 . . . 119.1(4) yes
C13 C14 C15 . . . 120.1(4) yes
C14 C15 C10 . . . 121.4(3) yes

loop_
_geom_bond_atom_site_label_1
_geom_bond_atom_site_label_2
_geom_bond_site_symmetry_1
_geom_bond_site_symmetry_2
_geom_bond_distance
_geom_bond_publ_flag
S1 O1 . . 1.506(2) yes
S1 C1 . . 1.794(4) yes
S1 C8 . . 1.797(3) yes
C1 C2 . . 1.389(5) yes
C2 C3 . . 1.380(5) yes
C3 C4 . . 1.398(4) yes
C4 C5 . . 1.371(6) yes
C5 C6 . . 1.370(6) yes
C6 C1 . . 1.374(5) yes
C4 C7 . . 1.513(7) yes
C8 C16 . . 1.322(4) yes
C16 O3 . . 1.351(4) yes
O3 C17 . . 1.434(7) yes
C8 C9 . . 1.530(5) yes
C9 O2 . . 1.412(4) yes
C9 C10 . . 1.520(5) yes
C10 C11 . . 1.383(5) yes
C11 C12 . . 1.378(5) yes
C12 C13 . . 1.387(6) yes
C13 C14 . . 1.386(6) yes
C14 C15 . . 1.375(6) yes
C15 C10 . . 1.382(5) yes
